data_7156383
loop_
_publ_author_name
'Mai, Wen-Peng'
'Wang, Fei'
'Zhang, Xiao-Feng'
'Wang, Shi-Min'
'Duan, Qun-Peng'
'Lu, Kui'

_publ_section_title
;
 Nickel-catalysed radical tandem cyclisation/arylation: practical
 synthesis of 4-benzyl-3,3-difluoro-\g-lactams.
;
_journal_issue 35
_journal_name_full 'Organic &amp; biomolecular chemistry'
_journal_page_first 6491
_journal_page_last 6498
_journal_paper_doi 10.1039/c8ob01389f
_journal_volume 16
_journal_year 2018
_chemical_formula_moiety 'C19 H15 F2 N O2'
_chemical_formula_sum 'C19 H15 F2 N O2'
_chemical_formula_weight 327.32
_space_group_crystal_system triclinic
_space_group_IT_number 2
_space_group_name_Hall '-P 1'
_space_group_name_H-M_alt 'P -1'
_symmetry_space_group_name_Hall '-P 1'
_symmetry_space_group_name_H-M 'P -1'
_atom_sites_solution_hydrogens geom
_atom_sites_solution_primary direct
_audit_creation_date 2018-01-26
_audit_creation_method
;
Olex2 1.2
(compiled 2017.08.10 svn.r3458 for OlexSys, GUI svn.r5381)
;
_audit_update_record
;
2018-01-26 deposited with the CCDC.
2018-08-20 downloaded from the CCDC.
;
_cell_angle_alpha 75.270(17)
_cell_angle_beta 68.659(18)
_cell_angle_gamma 61.422(19)
_cell_formula_units_Z 2
_cell_length_a 9.5617(18)
_cell_length_b 9.7384(18)
_cell_length_c 10.228(2)
_cell_measurement_reflns_used 1872
_cell_measurement_temperature 293(2)
_cell_measurement_theta_max 69.0940
_cell_measurement_theta_min 4.6460
_cell_volume 775.3(3)
_computing_cell_refinement
;
CrysAlisPro, Agilent Technologies,
Version 1.171.37.35 (release 13-08-2014 CrysAlis171 .NET)
(compiled Aug 13 2014,18:06:01)
;
_computing_data_collection
;
CrysAlisPro, Agilent Technologies,
Version 1.171.37.35 (release 13-08-2014 CrysAlis171 .NET)
(compiled Aug 13 2014,18:06:01)
;
_computing_data_reduction
;
CrysAlisPro, Agilent Technologies,
Version 1.171.37.35 (release 13-08-2014 CrysAlis171 .NET)
(compiled Aug 13 2014,18:06:01)
;
_computing_molecular_graphics 'Olex2 (Dolomanov et al., 2009)'
_computing_publication_material 'Olex2 (Dolomanov et al., 2009)'
_computing_structure_refinement 'ShelXL (Sheldrick, 2015)'
_computing_structure_solution 'ShelXS (Sheldrick, 2008)'
_diffrn_ambient_temperature 293(2)
_diffrn_detector 'CCD plate'
_diffrn_detector_area_resol_mean 16.2312
_diffrn_detector_type Eos
_diffrn_measured_fraction_theta_full 0.994
_diffrn_measured_fraction_theta_max 0.994
_diffrn_measurement_details
;
#__ type_ start__ end____ width___ exp.time_
  1 omega -108.00  -32.00   1.0000    1.0000
omega____ theta____ kappa____ phi______ frames
    -      -33.5000  178.0000 -120.0000 76

#__ type_ start__ end____ width___ exp.time_
  2 omega -102.00  -15.00   1.0000    1.0000
omega____ theta____ kappa____ phi______ frames
    -      -33.5000  -57.0000  120.0000 87

#__ type_ start__ end____ width___ exp.time_
  3 omega  -34.00   59.00   1.0000    1.0000
omega____ theta____ kappa____ phi______ frames
    -       36.4734  -37.0000  -60.0000 93

#__ type_ start__ end____ width___ exp.time_
  4 omega  -34.00   59.00   1.0000    1.0000
omega____ theta____ kappa____ phi______ frames
    -       36.4734  -37.0000  150.0000 93

#__ type_ start__ end____ width___ exp.time_
  5 omega   -4.00   77.00   1.0000    1.0000
omega____ theta____ kappa____ phi______ frames
    -       36.4734  -99.0000  120.0000 81

#__ type_ start__ end____ width___ exp.time_
  6 omega  -35.00  108.00   1.0000    1.0000
omega____ theta____ kappa____ phi______ frames
    -       36.4734    0.0000  -60.0000 143

#__ type_ start__ end____ width___ exp.time_
  7 omega    9.00  106.00   1.0000    1.0000
omega____ theta____ kappa____ phi______ frames
    -       36.4734   77.0000 -120.0000 97

#__ type_ start__ end____ width___ exp.time_
  8 omega   24.00   50.00   1.0000    1.0000
omega____ theta____ kappa____ phi______ frames
    -       36.4734   57.0000   60.0000 26

#__ type_ start__ end____ width___ exp.time_
  9 omega   11.00   68.00   1.0000    1.0000
omega____ theta____ kappa____ phi______ frames
    -       36.4734   77.0000   90.0000 57

#__ type_ start__ end____ width___ exp.time_
 10 omega    2.00   73.00   1.0000    1.0000
omega____ theta____ kappa____ phi______ frames
    -       36.4734  -99.0000  -30.0000 71

#__ type_ start__ end____ width___ exp.time_
 11 omega   38.00   87.00   1.0000    2.0000
omega____ theta____ kappa____ phi______ frames
    -      108.0000  -30.0000  -90.0000 49

#__ type_ start__ end____ width___ exp.time_
 12 omega   71.00  136.00   1.0000    2.0000
omega____ theta____ kappa____ phi______ frames
    -      108.0000  -77.0000  150.0000 65

#__ type_ start__ end____ width___ exp.time_
 13 omega  127.00  166.00   1.0000    2.0000
omega____ theta____ kappa____ phi______ frames
    -      108.0000   61.0000  -90.0000 39

#__ type_ start__ end____ width___ exp.time_
 14 omega   94.00  122.00   1.0000    2.0000
omega____ theta____ kappa____ phi______ frames
    -      108.0000   61.0000  -90.0000 28

#__ type_ start__ end____ width___ exp.time_
 15 omega   39.00   67.00   1.0000    2.0000
omega____ theta____ kappa____ phi______ frames
    -      108.0000  -77.0000  150.0000 28

#__ type_ start__ end____ width___ exp.time_
 16 omega   39.00   98.00   1.0000    2.0000
omega____ theta____ kappa____ phi______ frames
    -      108.0000  -15.0000   90.0000 59

#__ type_ start__ end____ width___ exp.time_
 17 omega  108.00  134.00   1.0000    2.0000
omega____ theta____ kappa____ phi______ frames
    -      108.0000  111.0000   60.0000 26

#__ type_ start__ end____ width___ exp.time_
 18 omega   44.00   90.00   1.0000    2.0000
omega____ theta____ kappa____ phi______ frames
    -      108.0000  -30.0000  150.0000 46

#__ type_ start__ end____ width___ exp.time_
 19 omega   37.00   74.00   1.0000    2.0000
omega____ theta____ kappa____ phi______ frames
    -      108.0000  -30.0000   30.0000 37

#__ type_ start__ end____ width___ exp.time_
 20 omega  140.00  172.00   1.0000    2.0000
omega____ theta____ kappa____ phi______ frames
    -      108.0000  111.0000   60.0000 32

#__ type_ start__ end____ width___ exp.time_
 21 omega   37.00  111.00   1.0000    2.0000
omega____ theta____ kappa____ phi______ frames
    -      108.0000 -111.0000   90.0000 74

#__ type_ start__ end____ width___ exp.time_
 22 omega   38.00   91.00   1.0000    2.0000
omega____ theta____ kappa____ phi______ frames
    -      108.0000  -30.0000  -30.0000 53

#__ type_ start__ end____ width___ exp.time_
 23 omega   42.00   72.00   1.0000    2.0000
omega____ theta____ kappa____ phi______ frames
    -      108.0000  -94.0000  120.0000 30

#__ type_ start__ end____ width___ exp.time_
 24 omega   79.00  107.00   1.0000    2.0000
omega____ theta____ kappa____ phi______ frames
    -      108.0000  -94.0000  120.0000 28

#__ type_ start__ end____ width___ exp.time_
 25 omega   38.00   70.00   1.0000    2.0000
omega____ theta____ kappa____ phi______ frames
    -      108.0000  -30.0000 -120.0000 32

#__ type_ start__ end____ width___ exp.time_
 26 omega   37.00   62.00   1.0000    2.0000
omega____ theta____ kappa____ phi______ frames
    -      108.0000  -30.0000   90.0000 25

#__ type_ start__ end____ width___ exp.time_
 27 omega  103.00  129.00   1.0000    2.0000
omega____ theta____ kappa____ phi______ frames
    -      108.0000  111.0000  -60.0000 26

#__ type_ start__ end____ width___ exp.time_
 28 omega   82.00  109.00   1.0000    2.0000
omega____ theta____ kappa____ phi______ frames
    -      108.0000 -111.0000  -90.0000 27

#__ type_ start__ end____ width___ exp.time_
 29 omega   40.00   76.00   1.0000    2.0000
omega____ theta____ kappa____ phi______ frames
    -      108.0000  -45.0000  -30.0000 36

#__ type_ start__ end____ width___ exp.time_
 30 omega  135.00  161.00   1.0000    2.0000
omega____ theta____ kappa____ phi______ frames
    -      108.0000  111.0000  -60.0000 26

#__ type_ start__ end____ width___ exp.time_
 31 omega  103.00  153.00   1.0000    2.0000
omega____ theta____ kappa____ phi______ frames
    -      108.0000  -15.0000   90.0000 50

#__ type_ start__ end____ width___ exp.time_
 32 omega   59.00   85.00   1.0000    2.0000
omega____ theta____ kappa____ phi______ frames
    -      108.0000  -45.0000  -90.0000 26

#__ type_ start__ end____ width___ exp.time_
 33 omega   53.00  104.00   1.0000    2.0000
omega____ theta____ kappa____ phi______ frames
    -      108.0000  -94.0000  -30.0000 51
;
_diffrn_measurement_device 'four-circle diffractometer'
_diffrn_measurement_device_type 'Xcalibur, Eos, Gemini'
_diffrn_measurement_method '\w scans'
_diffrn_orient_matrix_UB_11 -0.1137469000
_diffrn_orient_matrix_UB_12 -0.0624506000
_diffrn_orient_matrix_UB_13 0.1223131000
_diffrn_orient_matrix_UB_21 0.0879934000
_diffrn_orient_matrix_UB_22 -0.1573409000
_diffrn_orient_matrix_UB_23 -0.0648814000
_diffrn_orient_matrix_UB_31 0.1263434000
_diffrn_orient_matrix_UB_32 -0.0641097000
_diffrn_orient_matrix_UB_33 0.0850677000
_diffrn_radiation_monochromator graphite
_diffrn_radiation_probe x-ray
_diffrn_radiation_type CuK\a
_diffrn_radiation_wavelength 1.54184
_diffrn_reflns_av_R_equivalents 0.0232
_diffrn_reflns_av_unetI/netI 0.0342
_diffrn_reflns_Laue_measured_fraction_full 0.994
_diffrn_reflns_Laue_measured_fraction_max 0.994
_diffrn_reflns_limit_h_max 11
_diffrn_reflns_limit_h_min -7
_diffrn_reflns_limit_k_max 11
_diffrn_reflns_limit_k_min -11
_diffrn_reflns_limit_l_max 12
_diffrn_reflns_limit_l_min -10
_diffrn_reflns_number 5510
_diffrn_reflns_point_group_measured_fraction_full 0.994
_diffrn_reflns_point_group_measured_fraction_max 0.994
_diffrn_reflns_theta_full 67.065
_diffrn_reflns_theta_max 67.065
_diffrn_reflns_theta_min 4.664
_diffrn_source 'Enhance (Cu) X-ray Source'
_exptl_absorpt_coefficient_mu 0.902
_exptl_absorpt_correction_T_max 1.00000
_exptl_absorpt_correction_T_min 0.85987
_exptl_absorpt_correction_type multi-scan
_exptl_absorpt_process_details
;
CrysAlisPro, Agilent Technologies,
Version 1.171.37.35 (release 13-08-2014 CrysAlis171 .NET)
(compiled Aug 13 2014,18:06:01)
Empirical absorption correction using spherical harmonics,
 implemented in SCALE3 ABSPACK scaling algorithm.
;
_exptl_crystal_colour colourless
_exptl_crystal_colour_primary colourless
_exptl_crystal_density_diffrn 1.402
_exptl_crystal_description block
_exptl_crystal_F_000 340
_exptl_crystal_size_max 0.2
_exptl_crystal_size_mid 0.16
_exptl_crystal_size_min 0.14
_refine_diff_density_max 0.328
_refine_diff_density_min -0.296
_refine_diff_density_rms 0.048
_refine_ls_extinction_method none
_refine_ls_goodness_of_fit_ref 1.093
_refine_ls_hydrogen_treatment constr
_refine_ls_matrix_type full
_refine_ls_number_parameters 217
_refine_ls_number_reflns 2767
_refine_ls_number_restraints 0
_refine_ls_restrained_S_all 1.093
_refine_ls_R_factor_all 0.0719
_refine_ls_R_factor_gt 0.0582
_refine_ls_shift/su_max 0.000
_refine_ls_shift/su_mean 0.000
_refine_ls_structure_factor_coef Fsqd
_refine_ls_weighting_details 'w=1/[\s^2^(Fo^2^)+(0.0968P)^2^+0.0916P] where P=(Fo^2^+2Fc^2^)/3'
_refine_ls_weighting_scheme calc
_refine_ls_wR_factor_gt 0.1635
_refine_ls_wR_factor_ref 0.1824
_reflns_Friedel_coverage 0.000
_reflns_number_gt 2082
_reflns_number_total 2767
_reflns_threshold_expression 'I > 2\s(I)'
_cod_data_source_file c8ob01389f2.cif
_cod_data_source_block 20180137
_cod_depositor_comments 'Adding full bibliography for 7156383.cif.'
_cod_original_cell_volume 775.2(3)
_cod_database_code 7156383
_shelx_shelxl_version_number 2014/7
_chemical_oxdiff_formula C40H30O5F2
_shelx_space_group_comment
;
The symmetry employed for this shelxl refinement is uniquely defined
by the following loop, which should always be used as a source of
symmetry information in preference to the above space-group names.
They are only intended as comments.
;
_shelx_estimated_absorpt_t_max 0.884
_shelx_estimated_absorpt_t_min 0.840
_reflns_odcompleteness_completeness 99.43
_reflns_odcompleteness_iscentric 1
_reflns_odcompleteness_theta 66.97
_olex2_refinement_description
;
1. Fixed Uiso
 At 1.2 times of:
  All C(H) groups, All C(H,H) groups
2.a Ternary CH refined with riding coordinates:
 C3(H3)
2.b Secondary CH2 refined with riding coordinates:
 C4(H4A,H4B), C5(H5A,H5B)
2.c Aromatic/amide H refined with riding coordinates:
 C7(H7), C10(H10), C11(H11), C12(H12), C13(H13), C15(H15), C16(H16), C17(H17),
 C18(H18), C19(H19)
;
_olex2_submission_special_instructions 'No special instructions were received'

loop_
_space_group_symop_operation_xyz
'x, y, z'
'-x, -y, -z'

loop_
_atom_site_label
_atom_site_type_symbol
_atom_site_fract_x
_atom_site_fract_y
_atom_site_fract_z
_atom_site_U_iso_or_equiv
_atom_site_adp_type
_atom_site_occupancy
_atom_site_site_symmetry_order
_atom_site_calc_flag
_atom_site_refinement_flags_posn
C1 C 0.2213(3) 1.1825(3) 0.0744(3) 0.0542(6) Uani 1 1 d .
C2 C 0.2799(3) 1.0659(3) 0.1954(3) 0.0535(6) Uani 1 1 d .
C3 C 0.2418(3) 0.9304(3) 0.2055(3) 0.0591(6) Uani 1 1 d .
H3 H 0.1324 0.9511 0.2739 0.071 Uiso 1 1 calc R
C4 C 0.2251(4) 0.9443(3) 0.0592(3) 0.0587(6) Uani 1 1 d .
H4A H 0.3279 0.8740 -0.0007 0.070 Uiso 1 1 calc R
H4B H 0.1363 0.9188 0.0655 0.070 Uiso 1 1 calc R
C5 C 0.3622(4) 0.7689(3) 0.2474(3) 0.0729(8) Uani 1 1 d .
H5A H 0.3244 0.6936 0.2446 0.087 Uiso 1 1 calc R
H5B H 0.4692 0.7453 0.1769 0.087 Uiso 1 1 calc R
C6 C 0.3869(4) 0.7442(3) 0.3873(3) 0.0642(7) Uani 1 1 d .
C7 C 0.5073(4) 0.7401(3) 0.4265(3) 0.0660(7) Uani 1 1 d .
H7 H 0.5978 0.7593 0.3674 0.079 Uiso 1 1 calc R
C8 C 0.4726(3) 0.7009(3) 0.5755(3) 0.0582(6) Uani 1 1 d .
C9 C 0.3262(3) 0.6839(3) 0.6173(3) 0.0597(6) Uani 1 1 d .
C10 C 0.2533(4) 0.6427(4) 0.7554(3) 0.0775(8) Uani 1 1 d .
H10 H 0.1543 0.6329 0.7815 0.093 Uiso 1 1 calc R
C11 C 0.3340(5) 0.6169(4) 0.8526(3) 0.0815(9) Uani 1 1 d .
H11 H 0.2897 0.5872 0.9465 0.098 Uiso 1 1 calc R
C12 C 0.4792(4) 0.6341(3) 0.8137(3) 0.0758(9) Uani 1 1 d .
H12 H 0.5298 0.6172 0.8823 0.091 Uiso 1 1 calc R
C13 C 0.5512(4) 0.6757(3) 0.6759(3) 0.0693(7) Uani 1 1 d .
H13 H 0.6494 0.6866 0.6506 0.083 Uiso 1 1 calc R
C14 C 0.1408(3) 1.1712(3) -0.1238(3) 0.0511(5) Uani 1 1 d .
C15 C 0.1899(3) 1.0703(3) -0.2227(3) 0.0598(6) Uani 1 1 d .
H15 H 0.2545 0.9633 -0.2065 0.072 Uiso 1 1 calc R
C16 C 0.1421(4) 1.1298(3) -0.3454(3) 0.0690(7) Uani 1 1 d .
H16 H 0.1748 1.0623 -0.4117 0.083 Uiso 1 1 calc R
C17 C 0.0467(4) 1.2876(4) -0.3701(3) 0.0730(8) Uani 1 1 d .
H17 H 0.0149 1.3268 -0.4528 0.088 Uiso 1 1 calc R
C18 C -0.0016(4) 1.3873(3) -0.2719(3) 0.0736(8) Uani 1 1 d .
H18 H -0.0666 1.4941 -0.2883 0.088 Uiso 1 1 calc R
C19 C 0.0460(3) 1.3300(3) -0.1489(3) 0.0621(6) Uani 1 1 d .
H19 H 0.0142 1.3981 -0.0835 0.075 Uiso 1 1 calc R
F1 F 0.4449(2) 1.0231(2) 0.1663(2) 0.0790(5) Uani 1 1 d .
F2 F 0.2080(3) 1.1367(2) 0.31543(18) 0.0847(6) Uani 1 1 d .
N1 N 0.1872(2) 1.1084(2) 0.0030(2) 0.0507(5) Uani 1 1 d .
O1 O 0.2129(3) 1.3144(2) 0.0496(2) 0.0784(6) Uani 1 1 d .
O2 O 0.2701(2) 0.7124(2) 0.5030(2) 0.0691(5) Uani 1 1 d .

loop_
_atom_site_aniso_label
_atom_site_aniso_U_11
_atom_site_aniso_U_22
_atom_site_aniso_U_33
_atom_site_aniso_U_23
_atom_site_aniso_U_13
_atom_site_aniso_U_12
C1 0.0567(13) 0.0470(12) 0.0615(15) -0.0071(10) -0.0201(11) -0.0211(10)
C2 0.0545(13) 0.0577(13) 0.0539(14) -0.0088(11) -0.0189(11) -0.0243(11)
C3 0.0718(16) 0.0578(14) 0.0580(15) 0.0016(11) -0.0278(12) -0.0324(12)
C4 0.0786(17) 0.0535(13) 0.0604(15) 0.0035(11) -0.0325(13) -0.0362(12)
C5 0.097(2) 0.0575(15) 0.0719(19) 0.0017(13) -0.0403(16) -0.0314(15)
C6 0.0834(18) 0.0513(13) 0.0625(16) 0.0080(11) -0.0331(14) -0.0301(13)
C7 0.0754(17) 0.0649(15) 0.0618(17) 0.0069(12) -0.0241(13) -0.0362(14)
C8 0.0621(14) 0.0474(12) 0.0644(16) 0.0042(11) -0.0253(12) -0.0224(11)
C9 0.0661(15) 0.0497(13) 0.0665(16) 0.0029(11) -0.0282(13) -0.0247(11)
C10 0.0748(19) 0.0759(19) 0.076(2) 0.0026(15) -0.0143(15) -0.0380(16)
C11 0.099(2) 0.0654(17) 0.0647(19) 0.0071(14) -0.0219(17) -0.0309(16)
C12 0.098(2) 0.0564(15) 0.0700(19) 0.0026(13) -0.0468(17) -0.0183(15)
C13 0.0716(17) 0.0611(15) 0.079(2) 0.0032(13) -0.0373(15) -0.0251(13)
C14 0.0517(13) 0.0535(12) 0.0532(14) -0.0003(10) -0.0202(10) -0.0251(10)
C15 0.0676(16) 0.0551(13) 0.0612(16) -0.0039(11) -0.0264(13) -0.0249(12)
C16 0.085(2) 0.0761(18) 0.0581(16) -0.0025(13) -0.0308(15) -0.0381(15)
C17 0.0805(19) 0.0820(19) 0.0620(17) 0.0074(14) -0.0368(15) -0.0344(16)
C18 0.0756(18) 0.0603(15) 0.078(2) 0.0080(14) -0.0394(15) -0.0184(14)
C19 0.0650(15) 0.0571(14) 0.0629(16) -0.0035(12) -0.0257(13) -0.0210(12)
F1 0.0671(10) 0.0856(11) 0.0959(13) 0.0150(9) -0.0396(9) -0.0414(9)
F2 0.1198(15) 0.0809(11) 0.0592(10) -0.0161(8) -0.0253(10) -0.0430(10)
N1 0.0578(11) 0.0471(10) 0.0526(11) -0.0016(8) -0.0229(9) -0.0232(9)
O1 0.1140(17) 0.0523(10) 0.0914(15) 0.0038(9) -0.0548(13) -0.0398(11)
O2 0.0751(12) 0.0673(11) 0.0769(13) 0.0054(9) -0.0356(10) -0.0356(10)

loop_
_atom_type_symbol
_atom_type_description
_atom_type_scat_dispersion_real
_atom_type_scat_dispersion_imag
_atom_type_scat_source
C C 0.0181 0.0091 'International Tables Vol C Tables 4.2.6.8 and 6.1.1.4'
H H 0.0000 0.0000 'International Tables Vol C Tables 4.2.6.8 and 6.1.1.4'
F F 0.0727 0.0534 'International Tables Vol C Tables 4.2.6.8 and 6.1.1.4'
N N 0.0311 0.0180 'International Tables Vol C Tables 4.2.6.8 and 6.1.1.4'
O O 0.0492 0.0322 'International Tables Vol C Tables 4.2.6.8 and 6.1.1.4'

loop_
_geom_angle_atom_site_label_1
_geom_angle_atom_site_label_2
_geom_angle_atom_site_label_3
_geom_angle
N1 C1 C2 106.79(19)
O1 C1 C2 124.3(2)
O1 C1 N1 128.9(2)
C3 C2 C1 107.29(19)
F1 C2 C1 107.6(2)
F1 C2 C3 112.9(2)
F2 C2 C1 110.3(2)
F2 C2 C3 113.4(2)
F2 C2 F1 105.3(2)
C2 C3 H3 107.9
C2 C3 C4 102.6(2)
C2 C3 C5 117.6(2)
C4 C3 H3 107.9
C5 C3 H3 107.9
C5 C3 C4 112.5(2)
C3 C4 H4A 110.7
C3 C4 H4B 110.7
H4A C4 H4B 108.8
N1 C4 C3 105.31(19)
N1 C4 H4A 110.7
N1 C4 H4B 110.7
C3 C5 H5A 108.2
C3 C5 H5B 108.2
H5A C5 H5B 107.3
C6 C5 C3 116.5(2)
C6 C5 H5A 108.2
C6 C5 H5B 108.2
C7 C6 C5 131.9(3)
C7 C6 O2 110.9(2)
O2 C6 C5 117.1(2)
C6 C7 H7 126.2
C6 C7 C8 107.7(3)
C8 C7 H7 126.2
C9 C8 C7 105.5(2)
C9 C8 C13 119.3(3)
C13 C8 C7 135.2(3)
C10 C9 C8 123.0(3)
O2 C9 C8 110.1(2)
O2 C9 C10 126.9(3)
C9 C10 H10 121.6
C11 C10 C9 116.8(3)
C11 C10 H10 121.6
C10 C11 H11 119.3
C10 C11 C12 121.4(3)
C12 C11 H11 119.3
C11 C12 H12 119.2
C13 C12 C11 121.6(3)
C13 C12 H12 119.2
C8 C13 H13 121.0
C12 C13 C8 118.0(3)
C12 C13 H13 121.0
C15 C14 N1 119.1(2)
C19 C14 C15 119.9(2)
C19 C14 N1 121.0(2)
C14 C15 H15 120.2
C16 C15 C14 119.6(2)
C16 C15 H15 120.2
C15 C16 H16 119.7
C17 C16 C15 120.6(3)
C17 C16 H16 119.7
C16 C17 H17 120.2
C16 C17 C18 119.6(3)
C18 C17 H17 120.2
C17 C18 H18 119.7
C17 C18 C19 120.6(3)
C19 C18 H18 119.7
C14 C19 C18 119.7(3)
C14 C19 H19 120.2
C18 C19 H19 120.2
C1 N1 C4 112.83(19)
C1 N1 C14 125.2(2)
C14 N1 C4 121.49(18)
C9 O2 C6 105.8(2)

loop_
_geom_bond_atom_site_label_1
_geom_bond_atom_site_label_2
_geom_bond_distance
C1 C2 1.522(3)
C1 N1 1.351(3)
C1 O1 1.213(3)
C2 C3 1.500(3)
C2 F1 1.357(3)
C2 F2 1.348(3)
C3 H3 0.9800
C3 C4 1.528(3)
C3 C5 1.506(4)
C4 H4A 0.9700
C4 H4B 0.9700
C4 N1 1.465(3)
C5 H5A 0.9700
C5 H5B 0.9700
C5 C6 1.476(4)
C6 C7 1.331(4)
C6 O2 1.388(3)
C7 H7 0.9300
C7 C8 1.427(4)
C8 C9 1.386(4)
C8 C13 1.391(4)
C9 C10 1.380(4)
C9 O2 1.372(3)
C10 H10 0.9300
C10 C11 1.376(4)
C11 H11 0.9300
C11 C12 1.379(5)
C12 H12 0.9300
C12 C13 1.377(4)
C13 H13 0.9300
C14 C15 1.389(3)
C14 C19 1.380(3)
C14 N1 1.418(3)
C15 H15 0.9300
C15 C16 1.383(3)
C16 H16 0.9300
C16 C17 1.373(4)
C17 H17 0.9300
C17 C18 1.377(4)
C18 H18 0.9300
C18 C19 1.385(4)
C19 H19 0.9300

loop_
_geom_torsion_atom_site_label_1
_geom_torsion_atom_site_label_2
_geom_torsion_atom_site_label_3
_geom_torsion_atom_site_label_4
_geom_torsion
C1 C2 C3 C4 20.8(3)
C1 C2 C3 C5 144.9(2)
C2 C1 N1 C4 -3.0(3)
C2 C1 N1 C14 -175.0(2)
C2 C3 C4 N1 -22.1(3)
C2 C3 C5 C6 60.9(4)
C3 C4 N1 C1 16.3(3)
C3 C4 N1 C14 -171.3(2)
C3 C5 C6 C7 -101.2(4)
C3 C5 C6 O2 82.0(3)
C4 C3 C5 C6 179.8(2)
C5 C3 C4 N1 -149.5(2)
C5 C6 C7 C8 -176.0(3)
C5 C6 O2 C9 176.0(2)
C6 C7 C8 C9 -0.2(3)
C6 C7 C8 C13 178.2(3)
C7 C6 O2 C9 -1.5(3)
C7 C8 C9 C10 178.7(3)
C7 C8 C9 O2 -0.8(3)
C7 C8 C13 C12 -178.1(3)
C8 C9 C10 C11 -0.6(4)
C8 C9 O2 C6 1.4(3)
C9 C8 C13 C12 0.2(4)
C9 C10 C11 C12 1.1(5)
C10 C9 O2 C6 -178.1(3)
C10 C11 C12 C13 -0.9(5)
C11 C12 C13 C8 0.3(4)
C13 C8 C9 C10 0.0(4)
C13 C8 C9 O2 -179.5(2)
C14 C15 C16 C17 0.0(4)
C15 C14 C19 C18 0.9(4)
C15 C14 N1 C1 147.0(2)
C15 C14 N1 C4 -24.4(3)
C15 C16 C17 C18 0.1(5)
C16 C17 C18 C19 0.3(5)
C17 C18 C19 C14 -0.8(5)
C19 C14 C15 C16 -0.5(4)
C19 C14 N1 C1 -34.0(4)
C19 C14 N1 C4 154.6(2)
F1 C2 C3 C4 -97.6(2)
F1 C2 C3 C5 26.5(3)
F2 C2 C3 C4 142.8(2)
F2 C2 C3 C5 -93.1(3)
N1 C1 C2 C3 -12.0(3)
N1 C1 C2 F1 109.8(2)
N1 C1 C2 F2 -135.9(2)
N1 C14 C15 C16 178.5(2)
N1 C14 C19 C18 -178.1(2)
O1 C1 C2 C3 169.6(3)
O1 C1 C2 F1 -68.6(3)
O1 C1 C2 F2 45.7(3)
O1 C1 N1 C4 175.3(3)
O1 C1 N1 C14 3.3(4)
O2 C6 C7 C8 1.1(3)
O2 C9 C10 C11 178.8(3)
